data_1542300
loop_
_publ_author_name
'Yang, Chen'
'Mehmood, Faisal'
'Lam, Tsz Lung'
'Chan, Sharon Lai-Fung'
'Wu, Yuan'
'Yeung, Chi-Shun'
'Guan, Xiangguo'
'Li, Kai'
'Chung, Clive Yik-Sham'
'Zhou, Cong-Ying'
'Zou, Taotao'
'Che, Chi-Ming'

_publ_section_title
;
 Stable luminescent iridium(iii) complexes with bis(N-heterocyclic
 carbene) ligands: photo-stability, excited state properties,
 visible-light-driven radical cyclization and CO2reduction, and cellular
 imaging
;
_journal_issue 5
_journal_name_full 'Chem. Sci.'
_journal_page_first 3123
_journal_paper_doi 10.1039/C5SC04458H
_journal_volume 7
_journal_year 2016
_chemical_formula_moiety 'C41 H40 Ir N6 S2, C F3 O3 S'
_chemical_formula_sum 'C42 H40 F3 Ir N6 O3 S3'
_chemical_formula_weight 1022.18
_chemical_name_systematic '[(Hbta)2Ir(dib)]OTf'
_space_group_crystal_system orthorhombic
_space_group_IT_number 61
_space_group_name_Hall '-P 2ac 2ab'
_space_group_name_H-M_alt 'P b c a'
_symmetry_space_group_name_Hall '-P 2ac 2ab'
_symmetry_space_group_name_H-M 'P b c a'
_atom_sites_solution_hydrogens geom
_atom_sites_solution_primary direct
_atom_sites_solution_secondary difmap
_audit_block_doi 10.5517/cc1jyfxt
_audit_creation_date 2015-01-04
_audit_creation_method
;
Olex2 1.2
(compiled 2014.12.26 svn.r3119 for OlexSys, GUI svn.r4973)
;
_audit_update_record
;
2015-09-29 deposited with the CCDC.
2016-01-20 downloaded from the CCDC.
;
_cell_angle_alpha 90.00
_cell_angle_beta 90.00
_cell_angle_gamma 90.00
_cell_formula_units_Z 8
_cell_length_a 13.3460(5)
_cell_length_b 19.6302(7)
_cell_length_c 30.1437(11)
_cell_measurement_reflns_used 9264
_cell_measurement_temperature 100
_cell_measurement_theta_max 67.09
_cell_measurement_theta_min 2.93
_cell_volume 7897.2(5)
_computing_molecular_graphics 'Olex2 (Dolomanov et al., 2009)'
_computing_publication_material 'Olex2 (Dolomanov et al., 2009)'
_computing_structure_refinement 'XL (Sheldrick, 2008)'
_computing_structure_solution 'XS (Sheldrick, 2008)'
_diffrn_ambient_temperature 100
_diffrn_measured_fraction_theta_full 0.990
_diffrn_measured_fraction_theta_max 0.990
_diffrn_measurement_device_type 'Bruker APEX-II CCD'
_diffrn_measurement_method '\f and \w scans'
_diffrn_radiation_monochromator graphite
_diffrn_radiation_type CuK\a
_diffrn_radiation_wavelength 1.54178
_diffrn_reflns_av_R_equivalents 0.0644
_diffrn_reflns_av_unetI/netI 0.0215
_diffrn_reflns_limit_h_max 15
_diffrn_reflns_limit_h_min -14
_diffrn_reflns_limit_k_max 21
_diffrn_reflns_limit_k_min -23
_diffrn_reflns_limit_l_max 35
_diffrn_reflns_limit_l_min -28
_diffrn_reflns_number 144642
_diffrn_reflns_theta_full 67.61
_diffrn_reflns_theta_max 67.61
_diffrn_reflns_theta_min 2.93
_diffrn_source 'fine-focus sealed tube'
_diffrn_standards_number 0
_exptl_absorpt_coefficient_mu 8.566
_exptl_absorpt_correction_T_max 0.7530
_exptl_absorpt_correction_T_min 0.4286
_exptl_absorpt_correction_type multi-scan
_exptl_absorpt_process_details SADABS
_exptl_crystal_colour 'clear light yellow'
_exptl_crystal_colour_lustre clear
_exptl_crystal_colour_modifier light
_exptl_crystal_colour_primary yellow
_exptl_crystal_density_diffrn 1.719
_exptl_crystal_density_method 'not measured'
_exptl_crystal_description block
_exptl_crystal_F_000 4080
_exptl_crystal_preparation Luminescent
_exptl_crystal_recrystallization_method 'Re-crystallisation from solvent: DCM/Et2O'
_exptl_crystal_size_max 0.1
_exptl_crystal_size_mid 0.05
_exptl_crystal_size_min 0.05
_refine_diff_density_max 0.793
_refine_diff_density_min -0.950
_refine_diff_density_rms 0.080
_refine_ls_extinction_method none
_refine_ls_goodness_of_fit_ref 1.127
_refine_ls_hydrogen_treatment constr
_refine_ls_matrix_type full
_refine_ls_number_parameters 525
_refine_ls_number_reflns 7057
_refine_ls_number_restraints 0
_refine_ls_restrained_S_all 1.127
_refine_ls_R_factor_all 0.0228
_refine_ls_R_factor_gt 0.0227
_refine_ls_shift/su_max 0.001
_refine_ls_shift/su_mean 0.000
_refine_ls_structure_factor_coef Fsqd
_refine_ls_weighting_details 'calc w=1/[\s^2^(Fo^2^)+(0.0235P)^2^+12.7141P] where P=(Fo^2^+2Fc^2^)/3'
_refine_ls_weighting_scheme calc
_refine_ls_wR_factor_gt 0.0588
_refine_ls_wR_factor_ref 0.0590
_reflns_number_gt 7011
_reflns_number_total 7057
_reflns_threshold_expression >2sigma(I)
_cod_data_source_file c5sc04458h2.cif
_cod_data_source_block david60_0m-pbca
_cod_depositor_comments 'Adding full bibliography for 1542299--1542302.cif.'
_cod_database_code 1542300
_olex2_refinement_description
;
1. Fixed Uiso
 At 1.2 times of:
  All C(H) groups, All C(H,H) groups
 At 1.5 times of:
  All C(H,H,H) groups
2.a Secondary CH2 refined with riding coordinates:
 C39(H39A,H39B), C38(H38A,H38B), C40(H40A,H40B), C30(H30A,H30B), C34(H34A,
 H34B), C35(H35A,H35B), C36(H36A,H36B)
2.b Aromatic/amide H refined with riding coordinates:
 C25(H25), C28(H28), C22(H22), C15(H15), C16(H16), C17(H17), C5(H5), C2(H2),
 C33(H33), C9(H9), C12(H12), C10(H10), C29(H29), C3(H3), C32(H32), C11(H11),
 C24(H24), C23(H23), C4(H4), C18(H18)
2.c Idealised Me refined as rotating group:
 C41(H41A,H41B,H41C), C37(H37A,H37B,H37C)
;
_olex2_date_sample_data_collection 23/05/2014
_olex2_date_sample_submission 13/05/2014
_olex2_submission_special_instructions 'No special instructions were received'

loop_
_space_group_symop_id
_space_group_symop_operation_xyz
1 'x, y, z'
2 '-x+1/2, -y, z+1/2'
3 'x+1/2, -y+1/2, -z'
4 '-x, y+1/2, -z+1/2'
5 '-x, -y, -z'
6 'x-1/2, y, -z-1/2'
7 '-x-1/2, y-1/2, z'
8 'x, -y-1/2, z-1/2'

loop_
_atom_site_label
_atom_site_type_symbol
_atom_site_fract_x
_atom_site_fract_y
_atom_site_fract_z
_atom_site_U_iso_or_equiv
_atom_site_adp_type
_atom_site_occupancy
_atom_site_calc_flag
_atom_site_refinement_flags_posn
Ir1 Ir 0.199939(7) 0.239783(5) 0.375704(3) 0.01141(5) Uani 1 d .
S1 S 0.22534(4) 0.43841(3) 0.30127(2) 0.01982(13) Uani 1 d .
S2 S 0.17990(4) 0.14588(3) 0.511839(19) 0.01778(12) Uani 1 d .
S3 S 0.77594(4) 0.53471(3) 0.32620(2) 0.01819(12) Uani 1 d .
N2 N 0.21459(14) 0.17549(10) 0.42960(6) 0.0137(4) Uani 1 d .
C6 C 0.30435(17) 0.37203(14) 0.37647(7) 0.0156(5) Uani 1 d .
N5 N 0.13320(14) 0.13870(10) 0.30381(6) 0.0155(4) Uani 1 d .
N4 N 0.30256(14) 0.17222(11) 0.29522(7) 0.0151(4) Uani 1 d .
N1 N 0.17828(14) 0.31958(10) 0.33178(6) 0.0147(4) Uani 1 d .
C31 C 0.11112(17) 0.16510(12) 0.34461(7) 0.0147(5) Uani 1 d .
O1 O 0.80762(13) 0.60472(10) 0.32960(6) 0.0249(4) Uani 1 d .
C1 C 0.29359(16) 0.31317(13) 0.40295(8) 0.0153(5) Uani 1 d .
C39 C 0.5412(2) 0.27170(14) 0.37584(8) 0.0187(5) Uani 1 d .
H39A H 0.4968 0.3092 0.3661 0.022 Uiso 1 calc R
H39B H 0.5695 0.2847 0.4050 0.022 Uiso 1 calc R
O2 O 0.70045(13) 0.51370(10) 0.35727(7) 0.0283(4) Uani 1 d .
F1 F 0.96644(13) 0.50528(10) 0.31946(8) 0.0519(6) Uani 1 d .
C14 C 0.09646(17) 0.28153(12) 0.41818(8) 0.0143(5) Uani 1 d .
C38 C 0.47759(19) 0.20759(13) 0.38204(8) 0.0182(5) Uani 1 d .
H38A H 0.5221 0.1689 0.3895 0.022 Uiso 1 calc R
H38B H 0.4314 0.2146 0.4073 0.022 Uiso 1 calc R
N6 N 0.03566(14) 0.12407(10) 0.35886(6) 0.0155(4) Uani 1 d .
O3 O 0.76066(18) 0.51297(12) 0.28127(7) 0.0433(6) Uani 1 d .
C7 C 0.23904(17) 0.37217(12) 0.33831(8) 0.0149(5) Uani 1 d .
C25 C 0.31052(17) 0.07156(13) 0.40582(9) 0.0180(5) Uani 1 d .
H25 H 0.3174 0.0859 0.3759 0.022 Uiso 1 calc R
C27 C 0.31838(17) 0.20029(12) 0.33607(8) 0.0137(5) Uani 1 d .
F3 F 0.87590(13) 0.42213(9) 0.34206(9) 0.0569(6) Uani 1 d .
C28 C 0.46142(18) 0.15522(13) 0.30722(8) 0.0198(5) Uani 1 d .
H28 H 0.5297 0.1421 0.3046 0.024 Uiso 1 calc R
C22 C 0.28948(18) 0.02651(14) 0.49451(9) 0.0215(5) Uani 1 d .
H22 H 0.2823 0.0115 0.5243 0.026 Uiso 1 calc R
C15 C 0.02790(17) 0.33471(12) 0.41172(8) 0.0161(5) Uani 1 d .
H15 H 0.0198 0.3533 0.3828 0.019 Uiso 1 calc R
F2 F 0.90948(16) 0.50480(12) 0.38609(7) 0.0567(6) Uani 1 d .
C13 C 0.10907(17) 0.33296(13) 0.29813(7) 0.0160(5) Uani 1 d .
C16 C -0.02868(18) 0.36103(13) 0.44667(8) 0.0189(5) Uani 1 d .
H16 H -0.0758 0.3963 0.4410 0.023 Uiso 1 calc R
C17 C -0.01721(18) 0.33642(13) 0.48983(8) 0.0190(5) Uani 1 d .
H17 H -0.0541 0.3560 0.5136 0.023 Uiso 1 calc R
C40 C 0.62688(19) 0.26563(13) 0.34283(9) 0.0235(6) Uani 1 d .
H40A H 0.5991 0.2617 0.3125 0.028 Uiso 1 calc R
H40B H 0.6653 0.2236 0.3492 0.028 Uiso 1 calc R
C20 C 0.16771(17) 0.19744(12) 0.46578(7) 0.0147(5) Uani 1 d .
C8 C 0.12602(18) 0.39536(13) 0.27668(8) 0.0181(5) Uani 1 d .
C42 C 0.8869(2) 0.48848(15) 0.34428(11) 0.0321(7) Uani 1 d .
C5 C 0.36536(19) 0.42714(13) 0.38829(9) 0.0199(5) Uani 1 d .
H5 H 0.3708 0.4656 0.3693 0.024 Uiso 1 calc R
C41 C 0.6972(2) 0.32678(16) 0.34482(10) 0.0301(6) Uani 1 d .
H41A H 0.7479 0.3227 0.3215 0.045 Uiso 1 calc GR
H41B H 0.7302 0.3281 0.3738 0.045 Uiso 1 calc GR
H41C H 0.6587 0.3687 0.3404 0.045 Uiso 1 calc GR
C21 C 0.24954(18) 0.08839(13) 0.48043(8) 0.0170(5) Uani 1 d .
C30 C 0.20515(17) 0.16959(14) 0.27413(8) 0.0172(5) Uani 1 d .
H30A H 0.1831 0.2163 0.2664 0.021 Uiso 1 calc R
H30B H 0.2095 0.1427 0.2464 0.021 Uiso 1 calc R
C19 C 0.10361(17) 0.25645(12) 0.46216(8) 0.0150(5) Uani 1 d .
C2 C 0.34481(17) 0.31426(13) 0.44333(8) 0.0171(5) Uani 1 d .
H2 H 0.3380 0.2767 0.4630 0.021 Uiso 1 calc R
C33 C 0.01316(18) 0.07366(12) 0.32830(8) 0.0180(5) Uani 1 d .
H33 H -0.0366 0.0394 0.3313 0.022 Uiso 1 calc R
C26 C 0.26034(17) 0.11217(12) 0.43670(8) 0.0155(5) Uani 1 d .
C9 C 0.0656(2) 0.41787(14) 0.24179(8) 0.0235(5) Uani 1 d .
H9 H 0.0797 0.4592 0.2267 0.028 Uiso 1 calc R
C12 C 0.02547(18) 0.29404(13) 0.28631(8) 0.0189(5) Uani 1 d .
H12 H 0.0111 0.2525 0.3012 0.023 Uiso 1 calc R
N3 N 0.41865(14) 0.18987(10) 0.34236(6) 0.0159(4) Uani 1 d .
C10 C -0.0153(2) 0.37782(15) 0.23008(9) 0.0260(6) Uani 1 d .
H10 H -0.0575 0.3917 0.2064 0.031 Uiso 1 calc R
C29 C 0.38872(18) 0.14359(13) 0.27747(8) 0.0192(5) Uani 1 d .
H29 H 0.3949 0.1205 0.2499 0.023 Uiso 1 calc R
C3 C 0.40551(18) 0.36865(13) 0.45560(8) 0.0203(5) Uani 1 d .
H3 H 0.4394 0.3675 0.4833 0.024 Uiso 1 calc R
C32 C 0.07484(17) 0.08228(12) 0.29356(8) 0.0176(5) Uani 1 d .
H32 H 0.0779 0.0554 0.2674 0.021 Uiso 1 calc R
C11 C -0.03587(19) 0.31724(14) 0.25256(8) 0.0238(6) Uani 1 d .
H11 H -0.0932 0.2914 0.2445 0.029 Uiso 1 calc R
C24 C 0.35000(19) 0.01012(13) 0.41965(9) 0.0216(5) Uani 1 d .
H24 H 0.3848 -0.0176 0.3989 0.026 Uiso 1 calc R
C23 C 0.34005(19) -0.01227(13) 0.46340(9) 0.0231(5) Uani 1 d .
H23 H 0.3684 -0.0547 0.4719 0.028 Uiso 1 calc R
C34 C -0.02675(17) 0.13483(13) 0.39858(8) 0.0171(5) Uani 1 d .
H34A H 0.0150 0.1540 0.4227 0.021 Uiso 1 calc R
H34B H -0.0537 0.0906 0.4088 0.021 Uiso 1 calc R
C35 C -0.11320(18) 0.18324(13) 0.38864(8) 0.0182(5) Uani 1 d .
H35A H -0.1555 0.1635 0.3649 0.022 Uiso 1 calc R
H35B H -0.0860 0.2270 0.3776 0.022 Uiso 1 calc R
C4 C 0.41726(19) 0.42503(13) 0.42769(9) 0.0220(5) Uani 1 d .
H4 H 0.4605 0.4614 0.4358 0.026 Uiso 1 calc R
C18 C 0.04830(17) 0.28340(13) 0.49754(8) 0.0177(5) Uani 1 d .
H18 H 0.0558 0.2653 0.5266 0.021 Uiso 1 calc R
C36 C -0.17763(19) 0.19654(14) 0.42967(9) 0.0223(5) Uani 1 d .
H36A H -0.1336 0.2115 0.4542 0.027 Uiso 1 calc R
H36B H -0.2246 0.2342 0.4231 0.027 Uiso 1 calc R
C37 C -0.2377(2) 0.13461(15) 0.44495(9) 0.0279(6) Uani 1 d .
H37A H -0.2827 0.1200 0.4211 0.042 Uiso 1 calc GR
H37B H -0.2773 0.1467 0.4712 0.042 Uiso 1 calc GR
H37C H -0.1918 0.0974 0.4524 0.042 Uiso 1 calc GR

loop_
_atom_site_aniso_label
_atom_site_aniso_U_11
_atom_site_aniso_U_22
_atom_site_aniso_U_33
_atom_site_aniso_U_23
_atom_site_aniso_U_13
_atom_site_aniso_U_12
Ir1 0.00877(8) 0.01404(7) 0.01141(7) 0.00035(3) 0.00003(3) 0.00007(3)
S1 0.0176(3) 0.0201(3) 0.0217(3) 0.0070(2) -0.0020(2) -0.0009(2)
S2 0.0179(3) 0.0207(3) 0.0148(3) 0.0036(2) 0.0009(2) 0.0022(2)
S3 0.0141(3) 0.0199(3) 0.0206(3) 0.0006(2) -0.0016(2) 0.0002(2)
N2 0.0104(9) 0.0158(10) 0.0149(9) -0.0005(8) -0.0007(7) -0.0009(8)
C6 0.0105(12) 0.0180(13) 0.0183(13) -0.0005(9) 0.0020(8) 0.0004(9)
N5 0.0126(9) 0.0188(10) 0.0151(9) -0.0019(8) -0.0012(8) -0.0007(8)
N4 0.0115(10) 0.0186(10) 0.0151(10) -0.0022(8) 0.0005(7) 0.0004(7)
N1 0.0113(9) 0.0188(10) 0.0139(9) 0.0010(8) 0.0018(8) 0.0005(8)
C31 0.0101(10) 0.0190(12) 0.0150(11) 0.0013(9) -0.0008(9) 0.0032(9)
O1 0.0218(9) 0.0215(10) 0.0314(10) -0.0001(8) 0.0036(7) 0.0010(7)
C1 0.0087(11) 0.0192(13) 0.0180(12) -0.0026(10) 0.0033(9) 0.0005(9)
C39 0.0158(13) 0.0197(12) 0.0207(13) -0.0003(9) -0.0029(9) -0.0022(11)
O2 0.0184(10) 0.0285(11) 0.0382(12) 0.0073(9) 0.0068(8) 0.0014(7)
F1 0.0207(9) 0.0348(10) 0.1002(17) 0.0078(10) 0.0231(10) 0.0046(7)
C14 0.0112(11) 0.0160(11) 0.0157(11) -0.0006(9) -0.0008(9) -0.0037(9)
C38 0.0127(12) 0.0244(13) 0.0174(11) -0.0003(10) -0.0021(9) -0.0011(10)
N6 0.0102(9) 0.0190(10) 0.0172(10) 0.0004(8) 0.0003(8) -0.0007(8)
O3 0.0551(15) 0.0483(14) 0.0264(11) -0.0068(9) -0.0088(10) -0.0117(12)
C7 0.0124(11) 0.0162(11) 0.0163(11) 0.0038(9) 0.0037(9) 0.0015(9)
C25 0.0144(11) 0.0169(12) 0.0226(12) -0.0004(10) 0.0005(9) -0.0018(9)
C27 0.0121(10) 0.0142(11) 0.0149(11) 0.0020(9) -0.0002(9) -0.0001(9)
F3 0.0274(9) 0.0218(9) 0.1215(19) 0.0133(10) 0.0002(11) 0.0030(7)
C28 0.0129(11) 0.0222(12) 0.0244(12) -0.0018(10) 0.0038(10) 0.0015(10)
C22 0.0174(12) 0.0209(13) 0.0263(13) 0.0068(11) -0.0028(10) -0.0016(10)
C15 0.0132(11) 0.0179(12) 0.0172(11) 0.0002(9) 0.0000(9) -0.0013(9)
F2 0.0426(12) 0.0716(15) 0.0558(12) 0.0183(11) -0.0286(10) 0.0011(11)
C13 0.0115(11) 0.0232(12) 0.0134(11) -0.0001(9) 0.0025(9) 0.0049(9)
C16 0.0124(11) 0.0183(12) 0.0260(13) -0.0006(10) 0.0008(10) 0.0016(9)
C17 0.0165(12) 0.0207(12) 0.0198(12) -0.0042(10) 0.0061(10) -0.0013(10)
C40 0.0169(13) 0.0267(14) 0.0270(14) -0.0017(10) 0.0006(11) -0.0023(10)
C20 0.0126(11) 0.0174(11) 0.0140(11) 0.0009(9) -0.0017(9) -0.0031(9)
C8 0.0138(11) 0.0231(12) 0.0175(11) 0.0002(10) 0.0006(9) 0.0021(10)
C42 0.0160(13) 0.0245(14) 0.0558(19) 0.0080(13) 0.0019(13) 0.0014(11)
C5 0.0176(12) 0.0178(12) 0.0241(12) 0.0012(10) 0.0025(10) -0.0005(10)
C41 0.0244(14) 0.0315(16) 0.0344(16) 0.0032(13) 0.0014(11) -0.0083(11)
C21 0.0119(11) 0.0201(12) 0.0191(11) 0.0004(9) -0.0007(9) -0.0014(9)
C30 0.0131(12) 0.0229(13) 0.0155(12) 0.0000(10) 0.0003(9) 0.0011(9)
C19 0.0109(11) 0.0168(11) 0.0174(12) 0.0005(9) 0.0002(9) -0.0012(9)
C2 0.0139(11) 0.0214(12) 0.0162(11) 0.0013(9) 0.0016(9) 0.0019(10)
C33 0.0140(11) 0.0167(12) 0.0233(12) -0.0010(10) -0.0041(9) -0.0026(9)
C26 0.0095(10) 0.0166(11) 0.0205(12) 0.0017(9) -0.0023(9) -0.0020(9)
C9 0.0230(13) 0.0262(14) 0.0213(12) 0.0057(11) -0.0009(10) 0.0059(11)
C12 0.0161(12) 0.0206(12) 0.0200(12) 0.0004(10) 0.0000(9) 0.0018(10)
N3 0.0110(9) 0.0189(10) 0.0178(10) 0.0000(8) 0.0013(8) 0.0002(8)
C10 0.0215(13) 0.0345(15) 0.0219(12) 0.0021(11) -0.0078(11) 0.0083(11)
C29 0.0153(12) 0.0199(12) 0.0225(12) -0.0039(10) 0.0053(10) 0.0001(10)
C3 0.0154(12) 0.0276(13) 0.0180(12) -0.0032(10) -0.0021(9) -0.0001(10)
C32 0.0130(11) 0.0188(12) 0.0209(12) -0.0029(10) -0.0056(9) -0.0005(9)
C11 0.0168(12) 0.0291(14) 0.0255(13) -0.0041(11) -0.0057(10) 0.0034(11)
C24 0.0177(12) 0.0172(12) 0.0300(13) -0.0013(10) 0.0034(10) 0.0010(10)
C23 0.0172(12) 0.0170(12) 0.0349(14) 0.0066(11) -0.0002(11) 0.0014(10)
C34 0.0132(11) 0.0219(12) 0.0163(11) 0.0007(9) 0.0018(9) -0.0024(10)
C35 0.0156(12) 0.0208(12) 0.0181(11) -0.0007(10) -0.0018(10) -0.0008(10)
C4 0.0164(12) 0.0217(13) 0.0279(13) -0.0042(10) -0.0023(10) -0.0043(10)
C18 0.0149(11) 0.0225(12) 0.0156(11) 0.0011(10) 0.0011(9) -0.0027(10)
C36 0.0181(12) 0.0266(13) 0.0221(13) -0.0028(11) 0.0013(10) 0.0018(11)
C37 0.0208(13) 0.0379(16) 0.0249(13) -0.0026(12) 0.0073(11) -0.0051(12)

loop_
_atom_type_symbol
_atom_type_description
_atom_type_scat_dispersion_real
_atom_type_scat_dispersion_imag
_atom_type_scat_source
C C 0.0181 0.0091 'International Tables Vol C Tables 4.2.6.8 and 6.1.1.4'
H H 0.0000 0.0000 'International Tables Vol C Tables 4.2.6.8 and 6.1.1.4'
N N 0.0311 0.0180 'International Tables Vol C Tables 4.2.6.8 and 6.1.1.4'
O O 0.0492 0.0322 'International Tables Vol C Tables 4.2.6.8 and 6.1.1.4'
F F 0.0727 0.0534 'International Tables Vol C Tables 4.2.6.8 and 6.1.1.4'
S S 0.3331 0.5567 'International Tables Vol C Tables 4.2.6.8 and 6.1.1.4'
Ir Ir -4.7710 6.5667 'International Tables Vol C Tables 4.2.6.8 and 6.1.1.4'

loop_
_geom_angle_atom_site_label_1
_geom_angle_atom_site_label_2
_geom_angle_atom_site_label_3
_geom_angle
N2 Ir1 N1 167.85(8)
N2 Ir1 C31 88.74(8)
N2 Ir1 C1 93.20(9)
N2 Ir1 C27 98.55(8)
N1 Ir1 C31 99.41(8)
N1 Ir1 C1 79.17(9)
N1 Ir1 C27 91.16(8)
C31 Ir1 C27 85.10(9)
C1 Ir1 C31 176.38(9)
C1 Ir1 C27 91.59(9)
C14 Ir1 N2 79.47(8)
C14 Ir1 N1 90.16(9)
C14 Ir1 C31 100.18(9)
C14 Ir1 C1 83.18(9)
C14 Ir1 C27 174.27(9)
C7 S1 C8 89.44(12)
C20 S2 C21 89.60(11)
O1 S3 C42 102.43(12)
O2 S3 O1 115.67(12)
O2 S3 C42 103.43(13)
O3 S3 O1 113.11(13)
O3 S3 O2 115.50(13)
O3 S3 C42 104.48(15)
C20 N2 Ir1 113.74(16)
C20 N2 C26 111.6(2)
C26 N2 Ir1 134.67(16)
C1 C6 C7 113.0(2)
C5 C6 C1 123.2(2)
C5 C6 C7 123.5(2)
C31 N5 C30 122.8(2)
C31 N5 C32 112.4(2)
C32 N5 C30 124.7(2)
C27 N4 C30 123.30(19)
C27 N4 C29 112.53(19)
C29 N4 C30 124.1(2)
C7 N1 Ir1 114.09(15)
C7 N1 C13 111.4(2)
C13 N1 Ir1 134.33(16)
N5 C31 Ir1 122.90(16)
N6 C31 Ir1 133.56(17)
N6 C31 N5 102.7(2)
C6 C1 Ir1 113.92(17)
C2 C1 Ir1 130.55(19)
C2 C1 C6 115.5(2)
C40 C39 C38 115.7(2)
C15 C14 Ir1 130.51(17)
C15 C14 C19 115.6(2)
C19 C14 Ir1 113.53(17)
N3 C38 C39 113.1(2)
C31 N6 C33 112.0(2)
C31 N6 C34 126.2(2)
C33 N6 C34 121.3(2)
C6 C7 S1 125.58(19)
N1 C7 S1 115.21(17)
N1 C7 C6 119.0(2)
C24 C25 C26 118.7(2)
N4 C27 Ir1 122.59(16)
N4 C27 N3 102.48(19)
N3 C27 Ir1 134.74(17)
C29 C28 N3 107.3(2)
C23 C22 C21 117.4(2)
C16 C15 C14 121.6(2)
N1 C13 C8 113.1(2)
N1 C13 C12 127.6(2)
C12 C13 C8 119.2(2)
C15 C16 C17 121.1(2)
C18 C17 C16 119.2(2)
C39 C40 C41 112.1(2)
N2 C20 S2 115.18(18)
N2 C20 C19 118.5(2)
C19 C20 S2 125.96(18)
C13 C8 S1 110.54(17)
C9 C8 S1 127.4(2)
C9 C8 C13 122.0(2)
F1 C42 S3 110.8(2)
F3 C42 S3 112.8(2)
F3 C42 F1 107.7(2)
F3 C42 F2 108.2(3)
F2 C42 S3 110.3(2)
F2 C42 F1 106.8(2)
C4 C5 C6 119.3(2)
C22 C21 S2 127.1(2)
C22 C21 C26 122.4(2)
C26 C21 S2 110.44(18)
N5 C30 N4 109.86(19)
C14 C19 C20 112.9(2)
C18 C19 C14 123.1(2)
C18 C19 C20 123.9(2)
C3 C2 C1 121.9(2)
C32 C33 N6 107.2(2)
N2 C26 C21 113.1(2)
C25 C26 N2 127.8(2)
C25 C26 C21 119.0(2)
C10 C9 C8 117.6(2)
C11 C12 C13 118.7(2)
C27 N3 C38 126.9(2)
C27 N3 C28 111.8(2)
C28 N3 C38 121.2(2)
C9 C10 C11 121.0(2)
C28 C29 N4 105.8(2)
C2 C3 C4 120.9(2)
C33 C32 N5 105.7(2)
C12 C11 C10 121.4(2)
C25 C24 C23 121.6(2)
C22 C23 C24 120.9(2)
N6 C34 C35 110.94(19)
C34 C35 C36 111.9(2)
C5 C4 C3 119.1(2)
C17 C18 C19 119.4(2)
C37 C36 C35 113.8(2)

loop_
_geom_bond_atom_site_label_1
_geom_bond_atom_site_label_2
_geom_bond_distance
Ir1 N2 2.067(2)
Ir1 N1 2.071(2)
Ir1 C31 2.105(2)
Ir1 C1 2.077(2)
Ir1 C14 2.054(2)
Ir1 C27 2.128(2)
S1 C7 1.724(2)
S1 C8 1.738(2)
S2 C20 1.726(2)
S2 C21 1.742(2)
S3 O1 1.441(2)
S3 O2 1.4361(19)
S3 O3 1.435(2)
S3 C42 1.821(3)
N2 C20 1.329(3)
N2 C26 1.401(3)
C6 C1 1.412(4)
C6 C7 1.443(3)
C6 C5 1.400(4)
N5 C31 1.367(3)
N5 C30 1.446(3)
N5 C32 1.389(3)
N4 C27 1.366(3)
N4 C30 1.448(3)
N4 C29 1.387(3)
N1 C7 1.327(3)
N1 C13 1.397(3)
C31 N6 1.359(3)
C1 C2 1.396(3)
C39 C38 1.530(4)
C39 C40 1.520(4)
F1 C42 1.340(3)
C14 C15 1.402(3)
C14 C19 1.417(3)
C38 N3 1.473(3)
N6 C33 1.385(3)
N6 C34 1.474(3)
C25 C26 1.396(3)
C25 C24 1.381(4)
C27 N3 1.367(3)
F3 C42 1.312(3)
C28 N3 1.382(3)
C28 C29 1.341(4)
C22 C21 1.393(4)
C22 C23 1.383(4)
C15 C16 1.395(3)
F2 C42 1.335(4)
C13 C8 1.403(3)
C13 C12 1.398(3)
C16 C17 1.396(4)
C17 C18 1.379(4)
C40 C41 1.525(4)
C20 C19 1.444(3)
C8 C9 1.397(3)
C5 C4 1.376(4)
C21 C26 1.406(3)
C19 C18 1.401(3)
C2 C3 1.390(4)
C33 C32 1.343(4)
C9 C10 1.381(4)
C12 C11 1.383(4)
C10 C11 1.396(4)
C3 C4 1.399(4)
C24 C23 1.396(4)
C34 C35 1.524(3)
C35 C36 1.529(3)
C36 C37 1.527(4)

loop_
_geom_torsion_atom_site_label_1
_geom_torsion_atom_site_label_2
_geom_torsion_atom_site_label_3
_geom_torsion_atom_site_label_4
_geom_torsion
Ir1 N2 C20 S2 -178.94(10)
Ir1 N2 C20 C19 7.7(3)
Ir1 N2 C26 C25 -1.9(4)
Ir1 N2 C26 C21 -179.99(16)
Ir1 N1 C7 S1 178.19(10)
Ir1 N1 C7 C6 -6.2(3)
Ir1 N1 C13 C8 -179.38(17)
Ir1 N1 C13 C12 4.7(4)
Ir1 C31 N6 C33 -168.27(18)
Ir1 C31 N6 C34 19.8(4)
Ir1 C1 C2 C3 179.40(18)
Ir1 C14 C15 C16 -172.42(18)
Ir1 C14 C19 C20 -11.8(3)
Ir1 C14 C19 C18 172.52(18)
Ir1 C27 N3 C38 -2.7(4)
Ir1 C27 N3 C28 173.24(19)
S1 C8 C9 C10 -174.2(2)
S2 C20 C19 C14 -169.83(17)
S2 C20 C19 C18 5.8(3)
S2 C21 C26 N2 0.9(3)
S2 C21 C26 C25 -177.33(18)
N2 Ir1 N1 C7 59.2(4)
N2 Ir1 N1 C13 -115.7(4)
N2 Ir1 C31 N5 -123.83(19)
N2 Ir1 C31 N6 43.5(2)
N2 Ir1 C1 C6 -178.02(17)
N2 Ir1 C1 C2 0.1(2)
N2 Ir1 C14 C15 -174.8(2)
N2 Ir1 C14 C19 12.26(16)
N2 Ir1 C27 N4 118.46(19)
N2 Ir1 C27 N3 -55.5(2)
N2 C20 C19 C14 2.7(3)
N2 C20 C19 C18 178.3(2)
C6 C1 C2 C3 -2.5(3)
C6 C5 C4 C3 -1.8(4)
N5 C31 N6 C33 0.9(2)
N5 C31 N6 C34 -171.0(2)
N4 C27 N3 C38 -177.5(2)
N4 C27 N3 C28 -1.5(3)
N1 Ir1 N2 C20 21.0(4)
N1 Ir1 N2 C26 -161.5(3)
N1 Ir1 C31 N5 65.23(19)
N1 Ir1 C31 N6 -127.4(2)
N1 Ir1 C1 C6 -7.55(16)
N1 Ir1 C1 C2 170.5(2)
N1 Ir1 C14 C15 11.6(2)
N1 Ir1 C14 C19 -161.37(17)
N1 Ir1 C27 N4 -68.9(2)
N1 Ir1 C27 N3 117.2(2)
N1 C13 C8 S1 -3.1(3)
N1 C13 C8 C9 179.4(2)
N1 C13 C12 C11 178.2(2)
C31 Ir1 N2 C20 -111.46(17)
C31 Ir1 N2 C26 66.0(2)
C31 Ir1 N1 C7 -169.21(16)
C31 Ir1 N1 C13 15.9(2)
C31 Ir1 C1 C6 59.6(15)
C31 Ir1 C1 C2 -122.3(14)
C31 Ir1 C14 C15 -88.0(2)
C31 Ir1 C14 C19 99.05(17)
C31 Ir1 C27 N4 30.47(19)
C31 Ir1 C27 N3 -143.5(2)
C31 N5 C30 N4 59.7(3)
C31 N5 C32 C33 1.2(3)
C31 N6 C33 C32 -0.2(3)
C31 N6 C34 C35 83.8(3)
O1 S3 C42 F1 -56.5(2)
O1 S3 C42 F3 -177.4(2)
O1 S3 C42 F2 61.5(2)
C1 Ir1 N2 C20 71.59(17)
C1 Ir1 N2 C26 -110.9(2)
C1 Ir1 N1 C7 7.41(16)
C1 Ir1 N1 C13 -167.5(2)
C1 Ir1 C31 N5 -1.3(16)
C1 Ir1 C31 N6 166.1(14)
C1 Ir1 C14 C15 90.6(2)
C1 Ir1 C14 C19 -82.29(18)
C1 Ir1 C27 N4 -148.1(2)
C1 Ir1 C27 N3 38.0(2)
C1 C6 C7 S1 174.83(17)
C1 C6 C7 N1 -0.3(3)
C1 C6 C5 C4 -0.6(4)
C1 C2 C3 C4 0.3(4)
C39 C38 N3 C27 -103.2(3)
C39 C38 N3 C28 81.2(3)
O2 S3 C42 F1 -177.1(2)
O2 S3 C42 F3 62.0(3)
O2 S3 C42 F2 -59.1(2)
C14 Ir1 N2 C20 -10.86(16)
C14 Ir1 N2 C26 166.6(2)
C14 Ir1 N1 C7 90.44(17)
C14 Ir1 N1 C13 -84.5(2)
C14 Ir1 C31 N5 157.10(18)
C14 Ir1 C31 N6 -35.5(2)
C14 Ir1 C1 C6 -99.03(18)
C14 Ir1 C1 C2 79.1(2)
C14 Ir1 C27 N4 -172.2(8)
C14 Ir1 C27 N3 13.8(11)
C14 C15 C16 C17 1.7(4)
C14 C19 C18 C17 0.6(4)
C38 C39 C40 C41 -169.7(2)
N6 C33 C32 N5 -0.6(3)
N6 C34 C35 C36 -178.6(2)
O3 S3 C42 F1 61.6(2)
O3 S3 C42 F3 -59.2(3)
O3 S3 C42 F2 179.7(2)
C7 S1 C8 C13 -0.02(18)
C7 S1 C8 C9 177.3(2)
C7 C6 C1 Ir1 6.6(3)
C7 C6 C1 C2 -171.8(2)
C7 C6 C5 C4 173.4(2)
C7 N1 C13 C8 5.6(3)
C7 N1 C13 C12 -170.3(2)
C25 C24 C23 C22 0.3(4)
C27 Ir1 N2 C20 163.69(16)
C27 Ir1 N2 C26 -18.8(2)
C27 Ir1 N1 C7 -83.99(17)
C27 Ir1 N1 C13 101.1(2)
C27 Ir1 C31 N5 -25.14(19)
C27 Ir1 C31 N6 142.2(2)
C27 Ir1 C1 C6 83.33(18)
C27 Ir1 C1 C2 -98.6(2)
C27 Ir1 C14 C15 114.9(9)
C27 Ir1 C14 C19 -58.0(10)
C27 N4 C30 N5 -53.0(3)
C27 N4 C29 C28 -1.5(3)
C22 C21 C26 N2 -179.9(2)
C22 C21 C26 C25 1.8(4)
C15 C14 C19 C20 174.1(2)
C15 C14 C19 C18 -1.5(3)
C15 C16 C17 C18 -2.6(4)
C13 N1 C7 S1 -5.7(3)
C13 N1 C7 C6 169.9(2)
C13 C8 C9 C10 2.9(4)
C13 C12 C11 C10 0.6(4)
C16 C17 C18 C19 1.5(4)
C40 C39 C38 N3 -67.5(3)
C20 S2 C21 C22 -178.5(2)
C20 S2 C21 C26 0.58(18)
C20 N2 C26 C25 175.6(2)
C20 N2 C26 C21 -2.5(3)
C20 C19 C18 C17 -174.6(2)
C8 S1 C7 C6 -171.9(2)
C8 S1 C7 N1 3.36(19)
C8 C13 C12 C11 2.4(3)
C8 C9 C10 C11 0.3(4)
C5 C6 C1 Ir1 -178.88(19)
C5 C6 C1 C2 2.7(3)
C5 C6 C7 S1 0.3(3)
C5 C6 C7 N1 -174.8(2)
C21 S2 C20 N2 -2.09(19)
C21 S2 C20 C19 170.7(2)
C21 C22 C23 C24 -0.2(4)
C30 N5 C31 Ir1 -14.2(3)
C30 N5 C31 N6 175.1(2)
C30 N5 C32 C33 -175.1(2)
C30 N4 C27 Ir1 3.1(3)
C30 N4 C27 N3 178.7(2)
C30 N4 C29 C28 -178.3(2)
C19 C14 C15 C16 0.4(3)
C2 C3 C4 C5 2.0(4)
C33 N6 C34 C35 -87.5(3)
C26 N2 C20 S2 3.0(2)
C26 N2 C20 C19 -170.4(2)
C26 C25 C24 C23 0.6(4)
C9 C10 C11 C12 -2.1(4)
C12 C13 C8 S1 173.21(18)
C12 C13 C8 C9 -4.3(4)
N3 C28 C29 N4 0.5(3)
C29 N4 C27 Ir1 -173.75(17)
C29 N4 C27 N3 1.9(3)
C29 N4 C30 N5 123.4(2)
C29 C28 N3 C38 176.9(2)
C29 C28 N3 C27 0.7(3)
C32 N5 C31 Ir1 169.39(16)
C32 N5 C31 N6 -1.3(2)
C32 N5 C30 N4 -124.3(2)
C24 C25 C26 N2 -179.6(2)
C24 C25 C26 C21 -1.6(3)
C23 C22 C21 S2 178.08(19)
C23 C22 C21 C26 -0.9(4)
C34 N6 C33 C32 172.1(2)
C34 C35 C36 C37 -68.7(3)
